data_1517413
loop_
_publ_author_name
'Ma, Guan-Hua'
'Jiang, Bo'
'Tu, Xing-Jun'
'Ning, Yi'
'Tu, Shu-Jiang'
'Li, Guigen'

_publ_section_title
;
 Synthesis of Isocoumarins with Different Substituted Patterns via
 Passerini-Aldol Sequence.
;
_journal_issue 17
_journal_name_full 'Organic letters'
_journal_page_first 4504
_journal_paper_doi 10.1021/ol502048e
_journal_volume 16
_journal_year 2014
_chemical_formula_sum 'C21 H20 Br N O5'
_chemical_formula_weight 446.29
_chemical_name_systematic
; 
 ? 
;
_space_group_IT_number 14
_symmetry_cell_setting monoclinic
_symmetry_space_group_name_Hall '-P 2ybc'
_symmetry_space_group_name_H-M 'P 1 21/c 1'
_atom_sites_solution_hydrogens geom
_atom_sites_solution_primary direct
_atom_sites_solution_secondary difmap
_audit_creation_method SHELXL-97
_cell_angle_alpha 90.00
_cell_angle_beta 91.7310(10)
_cell_angle_gamma 90.00
_cell_formula_units_Z 4
_cell_length_a 17.6201(16)
_cell_length_b 6.5080(5)
_cell_length_c 17.6402(17)
_cell_measurement_reflns_used 1383
_cell_measurement_temperature 298(2)
_cell_measurement_theta_max 18.986
_cell_measurement_theta_min 2.62
_cell_volume 2021.9(3)
_computing_cell_refinement 'Bruker SMART'
_computing_data_collection 'Bruker SMART'
_computing_data_reduction 'Bruker SAINT'
_computing_molecular_graphics 'Bruker SHELXTL'
_computing_publication_material 'Bruker SHELXTL'
_computing_structure_refinement 'SHELXL-97 (Sheldrick, 1997)'
_computing_structure_solution 'SHELXS-97 (Sheldrick, 1990)'
_diffrn_ambient_temperature 298(2)
_diffrn_measured_fraction_theta_full 0.987
_diffrn_measured_fraction_theta_max 0.987
_diffrn_measurement_device_type 'CCD area detector'
_diffrn_measurement_method 'phi and omega scans'
_diffrn_radiation_monochromator graphite
_diffrn_radiation_source 'fine-focus sealed tube'
_diffrn_radiation_type MoK\a
_diffrn_radiation_wavelength 0.71073
_diffrn_reflns_av_R_equivalents 0.1277
_diffrn_reflns_av_sigmaI/netI 0.1781
_diffrn_reflns_limit_h_max 18
_diffrn_reflns_limit_h_min -20
_diffrn_reflns_limit_k_max 7
_diffrn_reflns_limit_k_min -6
_diffrn_reflns_limit_l_max 20
_diffrn_reflns_limit_l_min -15
_diffrn_reflns_number 9107
_diffrn_reflns_theta_full 25.02
_diffrn_reflns_theta_max 25.02
_diffrn_reflns_theta_min 2.61
_exptl_absorpt_coefficient_mu 2.065
_exptl_absorpt_correction_T_max 0.7897
_exptl_absorpt_correction_T_min 0.6371
_exptl_absorpt_correction_type multi-scan
_exptl_absorpt_process_details sadabs
_exptl_crystal_colour colorless
_exptl_crystal_density_diffrn 1.466
_exptl_crystal_density_method 'not measured'
_exptl_crystal_description block
_exptl_crystal_F_000 912
_exptl_crystal_size_max 0.24
_exptl_crystal_size_mid 0.15
_exptl_crystal_size_min 0.12
_refine_diff_density_max 0.318
_refine_diff_density_min -0.404
_refine_diff_density_rms 0.076
_refine_ls_extinction_method none
_refine_ls_goodness_of_fit_ref 1.032
_refine_ls_hydrogen_treatment mixed
_refine_ls_matrix_type full
_refine_ls_number_parameters 257
_refine_ls_number_reflns 3516
_refine_ls_number_restraints 0
_refine_ls_restrained_S_all 1.032
_refine_ls_R_factor_all 0.1760
_refine_ls_R_factor_gt 0.0685
_refine_ls_shift/su_max 0.000
_refine_ls_shift/su_mean 0.000
_refine_ls_structure_factor_coef Fsqd
_refine_ls_weighting_details 'calc w=1/[\s^2^(Fo^2^)+(0.0170P)^2^+0.0000P] where P=(Fo^2^+2Fc^2^)/3'
_refine_ls_weighting_scheme calc
_refine_ls_wR_factor_gt 0.1154
_refine_ls_wR_factor_ref 0.1324
_reflns_number_gt 1327
_reflns_number_total 3516
_reflns_threshold_expression >2sigma(I)
_cod_data_source_file ol502048e_si_002.cif
_cod_data_source_block 130707d
_cod_depositor_comments
;
The following automatic conversions were performed:

'_symmetry_cell_setting' value 'Monoclinic' changed to 'monoclinic'
according to
/home/saulius/struct/COD-crude-data--automatic-downloads/rss-feeds/ACS/lib/dictionaries/cif_core.dic
dictionary named 'cif_core.dic' version 2.4.2 from 2011-04-26.

Automatic conversion script
Id: cif_fix_values 2281 2013-09-26 08:29:07Z andrius 

 Adding full bibliography for 1517412--1517413.cif.
;
_cod_original_sg_symbol_H-M P21/c
_cod_database_code 1517413

loop_
_symmetry_equiv_pos_as_xyz
'x, y, z'
'-x, y+1/2, -z+1/2'
'-x, -y, -z'
'x, -y-1/2, z-1/2'

loop_
_atom_site_label
_atom_site_type_symbol
_atom_site_fract_x
_atom_site_fract_y
_atom_site_fract_z
_atom_site_U_iso_or_equiv
_atom_site_adp_type
_atom_site_occupancy
_atom_site_symmetry_multiplicity
_atom_site_calc_flag
_atom_site_refinement_flags
Br1 Br 0.43968(4) 0.13619(15) 0.35494(5) 0.1024(4) Uani 1 1 d .
N1 N 0.7444(2) 0.5018(8) 0.6720(3) 0.0445(13) Uani 1 1 d .
H1 H 0.7388 0.6317 0.6649 0.053 Uiso 1 1 calc R
O1 O 0.8016(2) 0.3674(6) 0.48175(19) 0.0460(11) Uani 1 1 d .
O2 O 0.8797(2) 0.1108(8) 0.4573(2) 0.0596(13) Uani 1 1 d .
O3 O 0.8259(2) 0.8161(7) 0.6097(2) 0.0656(14) Uani 1 1 d .
H3 H 0.7904 0.8875 0.5939 0.098 Uiso 1 1 calc R
O4 O 0.7048(2) 0.8028(8) 0.5010(2) 0.0712(15) Uani 1 1 d .
O5 O 0.7599(2) 0.1986(7) 0.6112(2) 0.0527(13) Uani 1 1 d .
C1 C 0.8684(4) 0.2609(12) 0.4954(4) 0.0482(18) Uani 1 1 d .
C2 C 0.9217(3) 0.3460(11) 0.5543(3) 0.0421(16) Uani 1 1 d .
C3 C 0.9820(3) 0.2292(11) 0.5806(4) 0.059(2) Uani 1 1 d .
H3A H 0.9883 0.0971 0.5618 0.071 Uiso 1 1 calc R
C4 C 1.0322(4) 0.3023(14) 0.6333(4) 0.076(2) Uani 1 1 d .
H4 H 1.0731 0.2216 0.6495 0.092 Uiso 1 1 calc R
C5 C 1.0230(4) 0.4974(16) 0.6633(4) 0.085(3) Uani 1 1 d .
H5 H 1.0572 0.5463 0.7003 0.102 Uiso 1 1 calc R
C6 C 0.9632(4) 0.6186(12) 0.6383(4) 0.068(2) Uani 1 1 d .
H6 H 0.9569 0.7494 0.6585 0.082 Uiso 1 1 calc R
C7 C 0.9117(3) 0.5440(11) 0.5822(3) 0.0464(18) Uani 1 1 d .
C8 C 0.8429(3) 0.6669(10) 0.5548(3) 0.0493(17) Uani 1 1 d .
H8 H 0.8552 0.7368 0.5075 0.059 Uiso 1 1 calc R
C9 C 0.7772(3) 0.5134(9) 0.5382(3) 0.0364(15) Uani 1 1 d .
C10 C 0.7063(3) 0.6145(12) 0.5034(3) 0.0474(18) Uani 1 1 d .
C11 C 0.6431(3) 0.4910(11) 0.4683(3) 0.0417(16) Uani 1 1 d .
C12 C 0.5906(4) 0.5953(10) 0.4209(3) 0.0568(19) Uani 1 1 d .
H12 H 0.5962 0.7354 0.4122 0.068 Uiso 1 1 calc R
C13 C 0.5299(4) 0.4878(15) 0.3868(4) 0.065(2) Uani 1 1 d .
H13 H 0.4962 0.5555 0.3538 0.078 Uiso 1 1 calc R
C14 C 0.5201(3) 0.2849(14) 0.4016(4) 0.058(2) Uani 1 1 d .
C15 C 0.5714(4) 0.1818(10) 0.4495(3) 0.0562(19) Uani 1 1 d .
H15 H 0.5642 0.0434 0.4603 0.067 Uiso 1 1 calc R
C16 C 0.6336(3) 0.2861(12) 0.4811(3) 0.0509(19) Uani 1 1 d .
H16 H 0.6690 0.2154 0.5113 0.061 Uiso 1 1 calc R
C17 C 0.7586(3) 0.3833(12) 0.6121(3) 0.0397(16) Uani 1 1 d .
C18 C 0.7377(4) 0.4206(10) 0.7496(3) 0.0514(19) Uani 1 1 d .
C19 C 0.7304(5) 0.6084(13) 0.8013(4) 0.112(3) Uani 1 1 d .
H19A H 0.7717 0.7011 0.7930 0.168 Uiso 1 1 calc R
H19B H 0.7318 0.5648 0.8533 0.168 Uiso 1 1 calc R
H19C H 0.6832 0.6768 0.7899 0.168 Uiso 1 1 calc R
C20 C 0.8082(4) 0.3006(11) 0.7738(3) 0.084(3) Uani 1 1 d .
H20A H 0.8162 0.1911 0.7385 0.125 Uiso 1 1 calc R
H20B H 0.8016 0.2443 0.8235 0.125 Uiso 1 1 calc R
H20C H 0.8514 0.3906 0.7748 0.125 Uiso 1 1 calc R
C21 C 0.6683(4) 0.2857(12) 0.7547(4) 0.098(3) Uani 1 1 d .
H21A H 0.6240 0.3623 0.7390 0.147 Uiso 1 1 calc R
H21B H 0.6632 0.2405 0.8061 0.147 Uiso 1 1 calc R
H21C H 0.6736 0.1684 0.7223 0.147 Uiso 1 1 calc R

loop_
_atom_site_aniso_label
_atom_site_aniso_U_11
_atom_site_aniso_U_22
_atom_site_aniso_U_33
_atom_site_aniso_U_23
_atom_site_aniso_U_13
_atom_site_aniso_U_12
Br1 0.0672(5) 0.1160(9) 0.1220(8) -0.0060(6) -0.0287(5) -0.0105(6)
N1 0.056(3) 0.045(4) 0.033(3) 0.002(3) 0.003(3) 0.011(3)
O1 0.055(2) 0.045(3) 0.038(3) -0.007(2) 0.003(2) 0.013(2)
O2 0.071(3) 0.056(4) 0.052(3) -0.009(2) 0.005(2) 0.021(3)
O3 0.074(3) 0.047(4) 0.075(3) -0.003(3) -0.011(3) 0.008(3)
O4 0.088(3) 0.043(4) 0.081(4) 0.006(3) -0.022(3) 0.016(3)
O5 0.079(3) 0.037(3) 0.042(3) 0.005(2) 0.003(2) 0.002(3)
C1 0.054(5) 0.046(6) 0.045(5) 0.008(4) 0.004(4) 0.015(4)
C2 0.044(4) 0.046(5) 0.036(4) -0.004(4) 0.006(3) 0.002(4)
C3 0.043(4) 0.069(6) 0.065(5) -0.009(4) -0.001(4) 0.011(4)
C4 0.054(5) 0.087(8) 0.087(6) -0.011(5) -0.012(4) 0.013(4)
C5 0.049(5) 0.103(9) 0.102(7) -0.008(6) -0.015(4) -0.009(5)
C6 0.080(5) 0.055(6) 0.069(5) -0.013(4) 0.001(4) -0.038(5)
C7 0.043(4) 0.049(6) 0.048(4) 0.009(4) 0.008(3) -0.002(4)
C8 0.064(4) 0.034(5) 0.051(4) -0.008(4) 0.016(3) 0.004(4)
C9 0.051(4) 0.024(4) 0.035(4) -0.006(3) 0.006(3) 0.010(3)
C10 0.064(4) 0.043(6) 0.035(4) 0.009(4) 0.009(3) 0.021(4)
C11 0.043(4) 0.038(5) 0.044(4) 0.009(4) 0.007(3) 0.019(4)
C12 0.065(4) 0.042(5) 0.063(5) -0.004(4) -0.002(4) 0.021(4)
C13 0.048(5) 0.093(7) 0.055(5) 0.003(5) -0.006(4) 0.018(5)
C14 0.042(4) 0.068(7) 0.064(5) -0.003(4) -0.001(4) -0.001(4)
C15 0.067(5) 0.034(5) 0.068(5) -0.003(4) 0.006(4) 0.013(4)
C16 0.052(4) 0.050(6) 0.049(4) 0.003(4) -0.016(3) 0.005(4)
C17 0.041(4) 0.041(5) 0.037(4) 0.009(4) -0.001(3) -0.003(4)
C18 0.063(4) 0.055(6) 0.035(4) -0.001(4) -0.008(3) -0.005(4)
C19 0.154(8) 0.120(9) 0.064(5) -0.031(6) 0.020(5) 0.043(6)
C20 0.083(5) 0.118(8) 0.049(5) 0.007(4) -0.017(4) 0.037(5)
C21 0.098(6) 0.136(9) 0.060(5) 0.016(5) 0.017(5) -0.024(6)

loop_
_atom_type_symbol
_atom_type_description
_atom_type_scat_dispersion_real
_atom_type_scat_dispersion_imag
_atom_type_scat_source
C C 0.0033 0.0016 'International Tables Vol C Tables 4.2.6.8 and 6.1.1.4'
H H 0.0000 0.0000 'International Tables Vol C Tables 4.2.6.8 and 6.1.1.4'
O O 0.0106 0.0060 'International Tables Vol C Tables 4.2.6.8 and 6.1.1.4'
N N 0.0061 0.0033 'International Tables Vol C Tables 4.2.6.8 and 6.1.1.4'
Br Br -0.2901 2.4595 'International Tables Vol C Tables 4.2.6.8 and 6.1.1.4'

loop_
_geom_angle_atom_site_label_1
_geom_angle_atom_site_label_2
_geom_angle_atom_site_label_3
_geom_angle
C17 N1 C18 123.3(6)
C17 N1 H1 118.4
C18 N1 H1 118.4
C1 O1 C9 118.5(4)
C8 O3 H3 109.5
O2 C1 O1 117.6(6)
O2 C1 C2 125.5(6)
O1 C1 C2 116.9(6)
C3 C2 C7 119.8(6)
C3 C2 C1 119.7(7)
C7 C2 C1 120.5(6)
C4 C3 C2 121.4(7)
C4 C3 H3A 119.3
C2 C3 H3A 119.3
C3 C4 C5 120.2(7)
C3 C4 H4 119.9
C5 C4 H4 119.9
C6 C5 C4 119.9(7)
C6 C5 H5 120.0
C4 C5 H5 120.0
C5 C6 C7 119.8(7)
C5 C6 H6 120.1
C7 C6 H6 120.1
C2 C7 C6 118.8(6)
C2 C7 C8 118.9(6)
C6 C7 C8 122.2(7)
O3 C8 C7 109.2(5)
O3 C8 C9 113.6(5)
C7 C8 C9 107.7(5)
O3 C8 H8 108.8
C7 C8 H8 108.8
C9 C8 H8 108.8
O1 C9 C10 105.3(4)
O1 C9 C8 108.4(4)
C10 C9 C8 113.3(5)
O1 C9 C17 106.6(5)
C10 C9 C17 111.8(5)
C8 C9 C17 111.0(4)
O4 C10 C11 120.5(6)
O4 C10 C9 117.6(6)
C11 C10 C9 121.8(6)
C16 C11 C12 119.4(6)
C16 C11 C10 123.4(6)
C12 C11 C10 117.2(7)
C13 C12 C11 119.7(7)
C13 C12 H12 120.1
C11 C12 H12 120.1
C14 C13 C12 120.2(6)
C14 C13 H13 119.9
C12 C13 H13 119.9
C13 C14 C15 120.1(6)
C13 C14 Br1 120.9(6)
C15 C14 Br1 118.9(6)
C16 C15 C14 119.9(7)
C16 C15 H15 120.1
C14 C15 H15 120.1
C11 C16 C15 120.6(6)
C11 C16 H16 119.7
C15 C16 H16 119.7
O5 C17 N1 126.2(6)
O5 C17 C9 121.0(6)
N1 C17 C9 112.8(6)
N1 C18 C21 110.5(5)
N1 C18 C20 111.0(5)
C21 C18 C20 110.0(6)
N1 C18 C19 106.1(6)
C21 C18 C19 110.2(6)
C20 C18 C19 109.0(5)
C18 C19 H19A 109.5
C18 C19 H19B 109.5
H19A C19 H19B 109.5
C18 C19 H19C 109.5
H19A C19 H19C 109.5
H19B C19 H19C 109.5
C18 C20 H20A 109.5
C18 C20 H20B 109.5
H20A C20 H20B 109.5
C18 C20 H20C 109.5
H20A C20 H20C 109.5
H20B C20 H20C 109.5
C18 C21 H21A 109.5
C18 C21 H21B 109.5
H21A C21 H21B 109.5
C18 C21 H21C 109.5
H21A C21 H21C 109.5
H21B C21 H21C 109.5

loop_
_geom_bond_atom_site_label_1
_geom_bond_atom_site_label_2
_geom_bond_distance
Br1 C14 1.885(7)
N1 C17 1.338(7)
N1 C18 1.476(7)
N1 H1 0.8600
O1 C1 1.381(6)
O1 C9 1.451(6)
O2 C1 1.205(7)
O3 C8 1.411(6)
O3 H3 0.8200
O4 C10 1.226(7)
O5 C17 1.203(7)
C1 C2 1.486(8)
C2 C3 1.375(7)
C2 C7 1.393(8)
C3 C4 1.350(8)
C3 H3A 0.9300
C4 C5 1.387(9)
C4 H4 0.9300
C5 C6 1.378(9)
C5 H5 0.9300
C6 C7 1.409(7)
C6 H6 0.9300
C7 C8 1.518(7)
C8 C9 1.551(7)
C8 H8 0.9800
C9 C10 1.524(7)
C9 C17 1.596(7)
C10 C11 1.493(8)
C11 C16 1.364(8)
C11 C12 1.403(7)
C12 C13 1.399(8)
C12 H12 0.9300
C13 C14 1.358(8)
C13 H13 0.9300
C14 C15 1.392(8)
C15 C16 1.391(7)
C15 H15 0.9300
C16 H16 0.9300
C18 C21 1.511(8)
C18 C20 1.517(8)
C18 C19 1.533(9)
C19 H19A 0.9600
C19 H19B 0.9600
C19 H19C 0.9600
C20 H20A 0.9600
C20 H20B 0.9600
C20 H20C 0.9600
C21 H21A 0.9600
C21 H21B 0.9600
C21 H21C 0.9600

loop_
_geom_torsion_atom_site_label_1
_geom_torsion_atom_site_label_2
_geom_torsion_atom_site_label_3
_geom_torsion_atom_site_label_4
_geom_torsion
C9 O1 C1 O2 164.2(6)
C9 O1 C1 C2 -17.9(8)
O2 C1 C2 C3 -14.3(10)
O1 C1 C2 C3 168.0(5)
O2 C1 C2 C7 164.8(7)
O1 C1 C2 C7 -12.9(8)
C7 C2 C3 C4 -0.1(10)
C1 C2 C3 C4 179.0(6)
C2 C3 C4 C5 1.3(11)
C3 C4 C5 C6 -1.2(12)
C4 C5 C6 C7 -0.1(11)
C3 C2 C7 C6 -1.2(9)
C1 C2 C7 C6 179.7(5)
C3 C2 C7 C8 -177.5(5)
C1 C2 C7 C8 3.4(8)
C5 C6 C7 C2 1.3(9)
C5 C6 C7 C8 177.5(6)
C2 C7 C8 O3 155.6(5)
C6 C7 C8 O3 -20.5(8)
C2 C7 C8 C9 31.9(7)
C6 C7 C8 C9 -144.3(5)
C1 O1 C9 C10 175.7(5)
C1 O1 C9 C8 54.2(6)
C1 O1 C9 C17 -65.4(6)
O3 C8 C9 O1 -179.5(4)
C7 C8 C9 O1 -58.5(6)
O3 C8 C9 C10 64.0(6)
C7 C8 C9 C10 -174.9(5)
O3 C8 C9 C17 -62.8(7)
C7 C8 C9 C17 58.3(6)
O1 C9 C10 O4 -127.0(6)
C8 C9 C10 O4 -8.7(7)
C17 C9 C10 O4 117.6(6)
O1 C9 C10 C11 48.5(7)
C8 C9 C10 C11 166.8(5)
C17 C9 C10 C11 -66.8(7)
O4 C10 C11 C16 -166.9(6)
C9 C10 C11 C16 17.7(9)
O4 C10 C11 C12 11.8(8)
C9 C10 C11 C12 -163.6(5)
C16 C11 C12 C13 -0.8(9)
C10 C11 C12 C13 -179.6(5)
C11 C12 C13 C14 2.4(9)
C12 C13 C14 C15 -1.5(10)
C12 C13 C14 Br1 -179.0(4)
C13 C14 C15 C16 -1.1(10)
Br1 C14 C15 C16 176.4(4)
C12 C11 C16 C15 -1.8(9)
C10 C11 C16 C15 176.9(5)
C14 C15 C16 C11 2.8(9)
C18 N1 C17 O5 8.4(9)
C18 N1 C17 C9 -169.9(4)
O1 C9 C17 O5 -6.2(7)
C10 C9 C17 O5 108.3(6)
C8 C9 C17 O5 -124.1(6)
O1 C9 C17 N1 172.2(4)
C10 C9 C17 N1 -73.3(6)
C8 C9 C17 N1 54.3(6)
C17 N1 C18 C21 -66.8(7)
C17 N1 C18 C20 55.5(7)
C17 N1 C18 C19 173.7(5)
